data_8101076
loop_
_publ_author_name
'Duthie, A.'
'Scammells, P. J.'
'Katsifis, A.'
'Tiekink, E. R. T.'

_publ_section_title
;
Crystal structure of (4-bromonaphthalen-2-yl) acetonitrile, C~12~H~8~BrN
;
_journal_issue 4
_journal_name_full 'Zeitschrift f\"ur Kristallographie - New Crystal Structures'
_journal_page_first 531
_journal_page_last 532
_journal_volume 216
_journal_year 2001
_chemical_formula_moiety 'C12 H8 Br N '
_chemical_formula_structural 'C12 H8 Br N '
_chemical_formula_sum 'C12 H8 Br N'
_chemical_formula_weight 246.11
_space_group_IT_number 14
_symmetry_cell_setting monoclinic
_symmetry_space_group_name_Hall '-P 2ybc'
_symmetry_space_group_name_H-M 'P 1 21/c 1'
_cell_angle_alpha 90
_cell_angle_beta 98.95(2)
_cell_angle_gamma 90
_cell_formula_units_Z 4
_cell_length_a 7.555(6)
_cell_length_b 7.727(3)
_cell_length_c 16.643(2)
_cell_measurement_temperature 173
_cell_volume 959.7(6)
_diffrn_ambient_temperature 173
_exptl_crystal_density_diffrn 1.703
_cod_original_sg_symbol_H-M 'P 21/c'
_cod_original_formula_sum 'C12 H8 Br N '
_cod_database_code 8101076

loop_
_symmetry_equiv_pos_as_xyz
'  +x,  +y,  +z'
'  -x,1/2+y,1/2-z'
'  -x,  -y,  -z'
'  +x,1/2-y,1/2+z'

loop_
_atom_site_label
_atom_site_type_symbol
_atom_site_fract_x
_atom_site_fract_y
_atom_site_fract_z
_atom_site_U_iso_or_equiv
_atom_site_adp_type
_atom_site_occupancy
_atom_site_symmetry_multiplicity
_atom_site_calc_flag
_atom_site_refinement_flags
_atom_site_disorder_assembly
_atom_site_disorder_group
Br4 Br 0.00656(5) 0.20472(5) 0.35455(2) 0.02889(14) Uani 1 4 d . . .
N22 N 0.4656(5) 0.3628(5) 0.7908(2) 0.0360(9) Uani 1 4 d . . .
C1 C 0.3103(5) 0.4824(5) 0.5840(2) 0.0190(7) Uani 1 4 d . . .
H1 H 0.3700 0.5378 0.6316 0.021(3) Uiso 1 4 calc R . .
C2 C 0.2504(5) 0.3169(5) 0.5892(2) 0.0172(7) Uani 1 4 d . . .
C3 C 0.1599(5) 0.2348(4) 0.5182(2) 0.0174(7) Uani 1 4 d . . .
H3 H 0.1164 0.1200 0.5211 0.021(3) Uiso 1 4 calc R . .
C4 C 0.1356(5) 0.3202(5) 0.4462(2) 0.0187(7) Uani 1 4 d . . .
C5 C 0.1969(4) 0.4914(5) 0.43752(19) 0.0169(7) Uani 1 4 d . . .
C6 C 0.2857(4) 0.5732(5) 0.5096(2) 0.0175(7) Uani 1 4 d . . .
C7 C 0.3460(5) 0.7460(5) 0.5051(2) 0.0221(8) Uani 1 4 d . . .
H7 H 0.4026 0.8023 0.5530 0.021(3) Uiso 1 4 calc R . .
C8 C 0.3239(5) 0.8328(5) 0.4326(2) 0.0240(8) Uani 1 4 d . . .
H8 H 0.3651 0.9486 0.4305 0.021(3) Uiso 1 4 calc R . .
C9 C 0.2404(5) 0.7513(5) 0.3616(2) 0.0258(9) Uani 1 4 d . . .
H9 H 0.2275 0.8118 0.3113 0.021(3) Uiso 1 4 calc R . .
C10 C 0.1772(5) 0.5855(5) 0.3635(2) 0.0236(8) Uani 1 4 d . . .
H10 H 0.1196 0.5329 0.3148 0.021(3) Uiso 1 4 calc R . .
C21 C 0.2724(5) 0.2125(5) 0.6672(2) 0.0234(8) Uani 1 4 d . . .
H21A H 0.1522 0.1881 0.6812 0.027(4) Uiso 1 4 calc R . .
H21B H 0.3285 0.1001 0.6576 0.027(4) Uiso 1 4 calc R . .
C22 C 0.3808(5) 0.2979(5) 0.7365(2) 0.0228(8) Uani 1 4 d . . .

loop_
_atom_site_aniso_label
_atom_site_aniso_U_11
_atom_site_aniso_U_22
_atom_site_aniso_U_33
_atom_site_aniso_U_23
_atom_site_aniso_U_13
_atom_site_aniso_U_12
Br4 0.0346(2) 0.0302(2) 0.01948(19) -0.00682(18) -0.00321(14) -0.0037(2)
N22 0.046(2) 0.038(2) 0.0210(17) 0.0039(16) -0.0039(15) -0.0063(18)
C1 0.0192(18) 0.0228(19) 0.0145(15) -0.0047(14) 0.0013(14) 0.0026(15)
C2 0.0191(17) 0.0204(18) 0.0118(15) -0.0004(14) 0.0013(12) 0.0040(15)
C3 0.0195(17) 0.0143(17) 0.0177(16) -0.0020(13) 0.0004(13) 0.0004(13)
C4 0.0165(16) 0.0219(19) 0.0167(16) -0.0054(14) -0.0004(13) 0.0002(14)
C5 0.0166(17) 0.0211(18) 0.0125(15) -0.0026(13) 0.0010(13) 0.0028(14)
C6 0.0132(16) 0.0180(17) 0.0213(17) -0.0004(14) 0.0025(14) -0.0007(14)
C7 0.0239(19) 0.0203(19) 0.0208(18) -0.0055(14) -0.0006(15) -0.0013(14)
C8 0.026(2) 0.019(2) 0.0270(19) 0.0007(15) 0.0040(15) -0.0005(15)
C9 0.028(2) 0.028(2) 0.0217(18) 0.0072(15) 0.0058(16) 0.0041(16)
C10 0.027(2) 0.027(2) 0.0161(16) -0.0006(15) 0.0007(15) 0.0052(16)
C21 0.0270(19) 0.0228(19) 0.0194(17) 0.0013(16) 0.0000(14) -0.0025(18)
C22 0.0269(19) 0.0235(19) 0.0172(16) 0.0048(17) 0.0010(14) 0.0015(18)

loop_
_geom_bond_atom_site_label_1
_geom_bond_atom_site_label_2
_geom_bond_distance
_geom_bond_site_symmetry_2
_geom_bond_publ_flag
Br4 C4 1.901(3) . ?
N22 C22 1.140(5) . ?
C1 C2 1.364(5) . ?
C1 C6 1.409(5) . ?
C2 C3 1.420(5) . ?
C2 C21 1.515(5) . ?
C3 C4 1.354(5) . ?
C4 C5 1.417(5) . ?
C5 C10 1.418(5) . ?
C5 C6 1.428(5) . ?
C6 C7 1.417(5) . ?
C7 C8 1.367(5) . ?
C8 C9 1.401(5) . ?
C9 C10 1.369(5) . ?
C21 C22 1.464(5) . ?

loop_
_cod_related_entry_id
_cod_related_entry_database
_cod_related_entry_code
1 ChemSpider 4416623
